data_7127475
loop_
_publ_author_name
'Deng, Min'
'Schley, Nathan D.'
'Ung, Ga\"el'

_publ_section_title
;
 High circularly polarized luminescence brightness from analogues of
 Shibasaki's lanthanide complexes.
;
_journal_issue 94
_journal_name_full 'Chemical communications (Cambridge, England)'
_journal_page_first 14813
_journal_page_last 14816
_journal_paper_doi 10.1039/d0cc06568d
_journal_volume 56
_journal_year 2020
_chemical_absolute_configuration ad
_chemical_formula_moiety 'C84 H108 La Na3 O12, 1.05(C4 H8 O)'
_chemical_formula_sum 'C88.19 H116.39 La Na3 O13.05'
_chemical_formula_weight 1593.14
_space_group_crystal_system orthorhombic
_space_group_IT_number 18
_space_group_name_Hall 'P 2 2ab'
_space_group_name_H-M_alt 'P 21 21 2'
_atom_sites_solution_hydrogens geom
_atom_sites_solution_primary dual
_audit_creation_date 2020-08-31
_audit_creation_method
;
Olex2 1.2
(compiled 2018.05.29 svn.r3508 for OlexSys, GUI svn.r5506)
;
_audit_update_record
;
2020-09-07 deposited with the CCDC.	2020-10-28 downloaded from the CCDC.
;
_cell_angle_alpha 90
_cell_angle_beta 90
_cell_angle_gamma 90
_cell_formula_units_Z 4
_cell_length_a 28.4265(7)
_cell_length_b 27.2114(9)
_cell_length_c 10.4341(3)
_cell_measurement_reflns_used 18279
_cell_measurement_temperature 109(13)
_cell_measurement_theta_max 26.8200
_cell_measurement_theta_min 2.9080
_cell_volume 8071.0(4)
_computing_cell_refinement 'CrysAlisPro 1.171.40.69a (Rigaku OD, 2020)'
_computing_data_collection 'CrysAlisPro 1.171.40.69a (Rigaku OD, 2020)'
_computing_data_reduction 'CrysAlisPro 1.171.40.69a (Rigaku OD, 2020)'
_computing_molecular_graphics 'Olex2 (Dolomanov et al., 2009)'
_computing_publication_material 'Olex2 (Dolomanov et al., 2009)'
_computing_structure_refinement 'ShelXL (Sheldrick, 2015)'
_computing_structure_solution 'ShelXT (Sheldrick, 2015)'
_diffrn_ambient_environment N~2~
_diffrn_ambient_temperature 109(13)
_diffrn_detector 'CCD plate'
_diffrn_detector_area_resol_mean 8.1506
_diffrn_detector_type EosS2
_diffrn_measured_fraction_theta_full 0.996
_diffrn_measured_fraction_theta_max 0.913
_diffrn_measurement_details
;
List of Runs (angles in degrees, time in seconds):

  # Type    Start    End  Width  t~exp~   \w     \q     \k     \f   Frames
#--------------------------------------------------------------------------
  1  \w    -42.00  11.00   0.50   20.00    --  -16.04 -77.00 -90.00  106
  2  \w    -42.00  11.00   0.50   20.00    --  -16.04 -77.00 150.00  106
  3  \w    -42.00  11.00   0.50   20.00    --  -16.04 -77.00 -30.00  106
  4  \w    -43.00  21.00   0.50   20.00    --  -16.04  77.00  60.00  128
  5  \w     -3.00  85.00   0.50   20.00    --   16.11  38.00 -90.00  176
  6  \w      3.00  32.00   0.50   20.00    --   16.11  57.00   0.00   58
  7  \w     46.00  72.00   0.50   20.00    --   16.11   0.00 120.00   52
  8  \w    -49.00   4.00   0.50   20.00    --   16.11   0.00 120.00  106
;
_diffrn_measurement_device 'four-circle diffractometer'
_diffrn_measurement_device_type 'SuperNova, Dual, Cu at home/near, EosS2'
_diffrn_measurement_method '\w scans'
_diffrn_orient_matrix_type 'CrysAlisPro convention (1999,Acta A55,543-557)'
_diffrn_orient_matrix_UB_11 -0.0133307000
_diffrn_orient_matrix_UB_12 -0.0031120000
_diffrn_orient_matrix_UB_13 -0.0568761000
_diffrn_orient_matrix_UB_21 0.0052807000
_diffrn_orient_matrix_UB_22 0.0245073000
_diffrn_orient_matrix_UB_23 -0.0183091000
_diffrn_orient_matrix_UB_31 0.0204131000
_diffrn_orient_matrix_UB_32 -0.0083681000
_diffrn_orient_matrix_UB_33 -0.0323637000
_diffrn_radiation_monochromator mirror
_diffrn_radiation_probe x-ray
_diffrn_radiation_type MoK\a
_diffrn_radiation_wavelength 0.71073
_diffrn_reflns_av_R_equivalents 0.0724
_diffrn_reflns_av_unetI/netI 0.0842
_diffrn_reflns_Laue_measured_fraction_full 0.996
_diffrn_reflns_Laue_measured_fraction_max 0.913
_diffrn_reflns_limit_h_max 35
_diffrn_reflns_limit_h_min -38
_diffrn_reflns_limit_k_max 36
_diffrn_reflns_limit_k_min -32
_diffrn_reflns_limit_l_max 14
_diffrn_reflns_limit_l_min -14
_diffrn_reflns_number 75037
_diffrn_reflns_point_group_measured_fraction_full 0.996
_diffrn_reflns_point_group_measured_fraction_max 0.866
_diffrn_reflns_theta_full 25.242
_diffrn_reflns_theta_max 29.431
_diffrn_reflns_theta_min 2.357
_diffrn_source 'micro-focus sealed X-ray tube'
_diffrn_source_type 'SuperNova (Mo) X-ray Source'
_exptl_absorpt_coefficient_mu 0.608
_exptl_absorpt_correction_T_max 1.000
_exptl_absorpt_correction_T_min 0.549
_exptl_absorpt_correction_type gaussian
_exptl_absorpt_process_details
;
CrysAlisPro 1.171.40.69a (Rigaku Oxford Diffraction, 2020)
Numerical absorption correction based on gaussian integration over
			a multifaceted crystal model
Empirical absorption correction using spherical harmonics,
 implemented in SCALE3 ABSPACK scaling algorithm.
;
_exptl_crystal_colour colourless
_exptl_crystal_colour_primary colourless
_exptl_crystal_density_diffrn 1.311
_exptl_crystal_description block
_exptl_crystal_F_000 3360
_exptl_crystal_size_max 0.334
_exptl_crystal_size_mid 0.296
_exptl_crystal_size_min 0.227
_refine_diff_density_max 1.222
_refine_diff_density_min -0.561
_refine_diff_density_rms 0.092
_refine_ls_abs_structure_details
;
 Flack x determined using 5295 quotients [(I+)-(I-)]/[(I+)+(I-)]
 (Parsons, Flack and Wagner, Acta Cryst. B69 (2013) 249-259).
;
_refine_ls_abs_structure_Flack 0.011(5)
_refine_ls_extinction_method none
_refine_ls_goodness_of_fit_ref 1.099
_refine_ls_hydrogen_treatment constr
_refine_ls_matrix_type full
_refine_ls_number_parameters 1004
_refine_ls_number_reflns 19396
_refine_ls_number_restraints 109
_refine_ls_restrained_S_all 1.100
_refine_ls_R_factor_all 0.0805
_refine_ls_R_factor_gt 0.0633
_refine_ls_shift/su_max 0.000
_refine_ls_shift/su_mean 0.000
_refine_ls_structure_factor_coef Fsqd
_refine_ls_weighting_details 'w=1/[\s^2^(Fo^2^)+(0.0376P)^2^+10.8832P] where P=(Fo^2^+2Fc^2^)/3'
_refine_ls_weighting_scheme calc
_refine_ls_wR_factor_gt 0.1235
_refine_ls_wR_factor_ref 0.1310
_reflns_Friedel_coverage 0.743
_reflns_Friedel_fraction_full 0.995
_reflns_Friedel_fraction_max 0.810
_reflns_number_gt 16081
_reflns_number_total 19396
_reflns_threshold_expression 'I > 2\s(I)'
_cod_data_source_file d0cc06568d2.cif
_cod_data_source_block nd-603
_cod_database_code 7127475
_shelx_shelxl_version_number 2018/1
_chemical_oxdiff_formula C84H101LaNa3O12
_shelx_space_group_comment
;
The symmetry employed for this shelxl refinement is uniquely defined
by the following loop, which should always be used as a source of
symmetry information in preference to the above space-group names.
They are only intended as comments.
;
_reflns_odcompleteness_completeness 99.49
_reflns_odcompleteness_iscentric 1
_reflns_odcompleteness_theta 26.32
_olex2_refinement_description
;
1. Fixed Uiso
 At 1.2 times of:
  All C(H) groups, All C(H,H) groups, All C(H,H,H,H) groups
2. Restrained distances
 C53-C54 \\sim C53-C54A
 with sigma of 0.02
 C56-C55 \\sim C56-C55A
 with sigma of 0.02
 C55-C54 \\sim C55A-C54A
 with sigma of 0.02
 C53-C55 \\sim C53-C55A
 with sigma of 0.04
 C56-C54 \\sim C56-C54A
 with sigma of 0.04
 C77-C78 \\sim C77-C78A
 with sigma of 0.02
 C78-C79 \\sim C78A-C79
 with sigma of 0.02
3. Uiso/Uaniso restraints and constraints
C54 \\sim C54A \\sim C55 \\sim C55A: within 2A with sigma of 0.01 and sigma for
terminal atoms of 0.02
C78 \\sim C78A: within 2A with sigma of 0.01 and sigma for terminal atoms of
0.02
O13 \\sim C1A \\sim C1B \\sim C1C \\sim C1D: within 2A with sigma of 0.01 and
sigma for terminal atoms of 0.02
O14 \\sim C1E \\sim C1F \\sim C1G \\sim C1H: within 2A with sigma of 0.01 and
sigma for terminal atoms of 0.02
4. Others
 Sof(H53C)=Sof(H53D)=Sof(C54A)=Sof(H54C)=Sof(H54D)=Sof(C55A)=Sof(H55C)=
 Sof(H55D)=Sof(H56C)=Sof(H56D)=1-FVAR(1)
 Sof(H53A)=Sof(H53B)=Sof(C54)=Sof(H54A)=Sof(H54B)=Sof(C55)=Sof(H55A)=Sof(H55B)=
 Sof(H56A)=Sof(H56B)=FVAR(1)
 Sof(H77C)=Sof(H77D)=Sof(C78A)=Sof(H78C)=Sof(H78D)=Sof(H79C)=Sof(H79D)=1-FVAR(2)
 Sof(H77A)=Sof(H77B)=Sof(C78)=Sof(H78A)=Sof(H78B)=Sof(H79A)=Sof(H79B)=FVAR(2)
 Sof(O13)=Sof(C1A)=Sof(H1AA)=Sof(H1AB)=Sof(C1B)=Sof(H1BA)=Sof(H1BB)=Sof(C1C)=
 Sof(H1CA)=Sof(H1CB)=Sof(C1D)=Sof(H1DA)=Sof(H1DB)=FVAR(3)
 Sof(O14)=Sof(C1E)=Sof(H1EA)=Sof(H1EB)=Sof(C1F)=Sof(H1FA)=Sof(H1FB)=Sof(C1G)=
 Sof(H1GA)=Sof(H1GB)=Sof(C1H)=Sof(H1HA)=Sof(H1HB)=FVAR(4)
5.a Free rotating group:
 O13(C1A,C1B,C1C,C1D), O14(C1E,C1F,C1G,C1H)
5.b Secondary CH2 refined with riding coordinates:
 C5(H5A,H5B), C6(H6A,H6B), C7(H7A,H7B), C8(H8A,H8B), C16(H16A,H16B), C17(H17A,
 H17B), C18(H18A,H18B), C19(H19A,H19B), C25(H25A,H25B), C26(H26A,H26B),
 C27(H27A,H27B), C28(H28A,H28B), C33(H33A,H33B), C34(H34A,H34B), C35(H35A,H35B),
  C36(H36A,H36B), C45(H45A,H45B), C46(H46A,H46B), C47(H47A,H47B), C48(H48A,
 H48B), C53(H53A,H53B), C53(H53C,H53D), C54(H54A,H54B), C54A(H54C,H54D),
 C55(H55A,H55B), C55A(H55C,H55D), C56(H56A,H56B), C56(H56C,H56D), C61(H61A,
 H61B), C62(H62A,H62B), C63(H63A,H63B), C64(H64A,H64B), C65(H65A,H65B),
 C66(H66A,H66B), C67(H67A,H67B), C68(H68A,H68B), C69(H69A,H69B), C70(H70A,H70B),
  C71(H71A,H71B), C72(H72A,H72B), C73(H73A,H73B), C74(H74A,H74B), C75(H75A,
 H75B), C76(H76A,H76B), C77(H77A,H77B), C77(H77C,H77D), C78(H78A,H78B),
 C78A(H78C,H78D), C79(H79A,H79B), C79(H79C,H79D), C80(H80A,H80B), C81(H81A,
 H81B), C82(H82A,H82B), C83(H83A,H83B), C84(H84A,H84B), C1A(H1AA,H1AB),
 C1B(H1BA,H1BB), C1C(H1CA,H1CB), C1D(H1DA,H1DB), C1E(H1EA,H1EB), C1F(H1FA,H1FB),
  C1G(H1GA,H1GB), C1H(H1HA,H1HB)
5.c Aromatic/amide H refined with riding coordinates:
 C2(H2), C3(H3), C13(H13), C14(H14), C22(H22), C23(H23), C38(H38), C39(H39),
 C42(H42), C43(H43), C58(H58), C59(H59)
;
_olex2_date_sample_data_collection 2020-08-29
_olex2_exptl_crystal_mounting_method 'mounted in a polyimide loop'
_olex2_submission_special_instructions 'No special instructions were received'
_oxdiff_exptl_absorpt_empirical_details
;
Empirical correction (ABSPACK) includes:
- Absorption correction using spherical harmonics
- Frame scaling
;
_oxdiff_exptl_absorpt_empirical_full_max 1.300
_oxdiff_exptl_absorpt_empirical_full_min 0.773

loop_
_space_group_symop_operation_xyz
'x, y, z'
'-x, -y, z'
'-x+1/2, y+1/2, -z'
'x+1/2, -y+1/2, -z'

loop_
_atom_site_label
_atom_site_type_symbol
_atom_site_fract_x
_atom_site_fract_y
_atom_site_fract_z
_atom_site_U_iso_or_equiv
_atom_site_adp_type
_atom_site_occupancy
_atom_site_site_symmetry_order
_atom_site_calc_flag
_atom_site_refinement_flags_posn
_atom_site_refinement_flags_adp
_atom_site_refinement_flags_occupancy
_atom_site_disorder_assembly
_atom_site_disorder_group
La1 La 0.32406(2) 0.68117(2) 0.31589(4) 0.02853(10) Uani 1 1 d . . . . .
Na1 Na 0.37563(9) 0.80040(10) 0.2716(2) 0.0270(6) Uani 1 1 d . . . . .
Na2 Na 0.39094(8) 0.57779(9) 0.1965(2) 0.0236(5) Uani 1 1 d . . . . .
Na3 Na 0.20405(9) 0.66179(11) 0.2196(2) 0.0312(7) Uani 1 1 d . . . . .
O1 O 0.37778(14) 0.73651(17) 0.4185(4) 0.0243(10) Uani 1 1 d . . . . .
O2 O 0.39702(14) 0.66063(16) 0.2043(5) 0.0280(10) Uani 1 1 d . . . . .
O3 O 0.34074(14) 0.59661(17) 0.3665(4) 0.0221(10) Uani 1 1 d . . . . .
O4 O 0.27673(14) 0.63987(16) 0.1575(4) 0.0240(10) Uani 1 1 d . . . . .
O5 O 0.24491(15) 0.69775(17) 0.3848(4) 0.0239(10) Uani 1 1 d . . . . .
O6 O 0.31237(13) 0.75873(16) 0.2066(4) 0.0255(10) Uani 1 1 d . . . . .
O7 O 0.37017(17) 0.86857(18) 0.1405(4) 0.0323(12) Uani 1 1 d . . . . .
O8 O 0.38264(17) 0.85325(19) 0.4532(4) 0.0320(11) Uani 1 1 d . . . . .
O9 O 0.43474(16) 0.53574(18) 0.3566(4) 0.0274(11) Uani 1 1 d . . . . .
O10 O 0.45332(16) 0.5604(2) 0.0575(5) 0.0365(13) Uani 1 1 d . . . . .
O11 O 0.16412(16) 0.6304(2) 0.0424(5) 0.0362(13) Uani 1 1 d . . . . .
O12 O 0.13819(18) 0.6434(2) 0.3487(5) 0.0424(14) Uani 1 1 d . . . . .
C1 C 0.4201(2) 0.7198(2) 0.4556(6) 0.0222(14) Uani 1 1 d . . . . .
C2 C 0.4273(2) 0.7062(3) 0.5847(6) 0.0258(15) Uani 1 1 d . . . . .
H2 H 0.403163 0.709792 0.644098 0.031 Uiso 1 1 calc R . . . .
C3 C 0.4701(2) 0.6877(3) 0.6224(6) 0.0274(15) Uani 1 1 d . . . . .
H3 H 0.474389 0.679634 0.708218 0.033 Uiso 1 1 calc R . . . .
C4 C 0.5070(2) 0.6807(3) 0.5389(6) 0.0250(13) Uani 1 1 d . . . . .
C5 C 0.5521(2) 0.6571(3) 0.5829(7) 0.0284(15) Uani 1 1 d . . . . .
H5A H 0.559745 0.669361 0.667693 0.034 Uiso 1 1 calc R . . . .
H5B H 0.547172 0.621904 0.590039 0.034 Uiso 1 1 calc R . . . .
C6 C 0.5931(2) 0.6661(3) 0.4961(7) 0.0340(18) Uani 1 1 d . . . . .
H6A H 0.619363 0.645464 0.521292 0.041 Uiso 1 1 calc R . . . .
H6B H 0.602921 0.700160 0.502349 0.041 Uiso 1 1 calc R . . . .
C7 C 0.5788(2) 0.6545(3) 0.3603(7) 0.0308(16) Uani 1 1 d . . . . .
H7A H 0.567695 0.620851 0.355730 0.037 Uiso 1 1 calc R . . . .
H7B H 0.605983 0.657490 0.304557 0.037 Uiso 1 1 calc R . . . .
C8 C 0.54022(19) 0.6891(2) 0.3143(7) 0.0271(14) Uani 1 1 d . . . . .
H8A H 0.553861 0.721113 0.297557 0.032 Uiso 1 1 calc R . . . .
H8B H 0.527616 0.676704 0.234133 0.032 Uiso 1 1 calc R . . . .
C9 C 0.5004(2) 0.6948(2) 0.4092(6) 0.0181(13) Uani 1 1 d . . . . .
C10 C 0.4569(2) 0.7147(2) 0.3691(6) 0.0210(13) Uani 1 1 d . . . . .
C11 C 0.4494(2) 0.7285(2) 0.2333(6) 0.0191(13) Uani 1 1 d . . . . .
C12 C 0.4210(2) 0.6982(2) 0.1544(6) 0.0220(14) Uani 1 1 d . . . . .
C13 C 0.4177(2) 0.7092(3) 0.0240(7) 0.0323(17) Uani 1 1 d . . . . .
H13 H 0.400150 0.688919 -0.029290 0.039 Uiso 1 1 calc R . . . .
C14 C 0.4401(2) 0.7497(3) -0.0269(6) 0.0266(15) Uani 1 1 d . . . . .
H14 H 0.437964 0.755627 -0.114516 0.032 Uiso 1 1 calc R . . . .
C15 C 0.4656(2) 0.7817(2) 0.0490(6) 0.0220(14) Uani 1 1 d . . . . .
C16 C 0.4878(2) 0.8273(3) -0.0095(6) 0.0266(15) Uani 1 1 d . . . . .
H16A H 0.466569 0.840738 -0.073238 0.032 Uiso 1 1 calc R . . . .
H16B H 0.516638 0.817964 -0.052828 0.032 Uiso 1 1 calc R . . . .
C17 C 0.4990(2) 0.8671(3) 0.0890(7) 0.0281(15) Uani 1 1 d . . . . .
H17A H 0.517777 0.892674 0.049629 0.034 Uiso 1 1 calc R . . . .
H17B H 0.470001 0.881710 0.119906 0.034 Uiso 1 1 calc R . . . .
C18 C 0.5257(2) 0.8444(2) 0.2001(7) 0.0270(14) Uani 1 1 d . . . . .
H18A H 0.554002 0.828574 0.168400 0.032 Uiso 1 1 calc R . . . .
H18B H 0.535080 0.870010 0.259647 0.032 Uiso 1 1 calc R . . . .
C19 C 0.4953(2) 0.8070(2) 0.2688(6) 0.0228(14) Uani 1 1 d . . . . .
H19A H 0.471781 0.824336 0.318692 0.027 Uiso 1 1 calc R . . . .
H19B H 0.514854 0.788635 0.328055 0.027 Uiso 1 1 calc R . . . .
C20 C 0.47066(19) 0.7711(2) 0.1798(7) 0.0217(12) Uani 1 1 d . . . . .
C21 C 0.3009(2) 0.5725(2) 0.3933(6) 0.0200(13) Uani 1 1 d . . . . .
C22 C 0.2846(2) 0.5692(2) 0.5197(6) 0.0230(14) Uani 1 1 d . . . . .
H22 H 0.302398 0.582450 0.585953 0.028 Uiso 1 1 calc R . . . .
C23 C 0.2424(2) 0.5464(3) 0.5468(6) 0.0262(15) Uani 1 1 d . . . . .
H23 H 0.232525 0.544315 0.631557 0.031 Uiso 1 1 calc R . . . .
C24 C 0.2142(2) 0.5265(3) 0.4505(6) 0.0239(14) Uani 1 1 d . . . . .
C25 C 0.1685(2) 0.5021(3) 0.4855(6) 0.0317(16) Uani 1 1 d . . . . .
H25A H 0.153450 0.520944 0.553063 0.038 Uiso 1 1 calc R . . . .
H25B H 0.174978 0.469562 0.518866 0.038 Uiso 1 1 calc R . . . .
C26 C 0.1349(3) 0.4978(4) 0.3729(7) 0.044(2) Uani 1 1 d . . . . .
H26A H 0.108832 0.476546 0.395898 0.053 Uiso 1 1 calc R . . . .
H26B H 0.122304 0.529950 0.352055 0.053 Uiso 1 1 calc R . . . .
C27 C 0.1601(2) 0.4770(3) 0.2583(7) 0.039(2) Uani 1 1 d . . . . .
H27A H 0.137894 0.472567 0.188603 0.047 Uiso 1 1 calc R . . . .
H27B H 0.173133 0.445150 0.279813 0.047 Uiso 1 1 calc R . . . .
C28 C 0.1994(2) 0.5113(2) 0.2155(6) 0.0241(14) Uani 1 1 d . . . . .
H28A H 0.219027 0.494183 0.153783 0.029 Uiso 1 1 calc R . . . .
H28B H 0.185682 0.539453 0.172552 0.029 Uiso 1 1 calc R . . . .
C29 C 0.23020(19) 0.5293(2) 0.3252(6) 0.0194(12) Uani 1 1 d . . . . .
C30 C 0.2740(2) 0.5509(2) 0.2941(6) 0.0212(13) Uani 1 1 d . . . . .
C31 C 0.2925(2) 0.5540(2) 0.1613(6) 0.0185(13) Uani 1 1 d . . . . .
C32 C 0.3128(2) 0.5125(2) 0.1007(6) 0.0189(13) Uani 1 1 d . . . . .
C33 C 0.3144(2) 0.4640(2) 0.1711(6) 0.0210(13) Uani 1 1 d . . . . .
H33A H 0.283336 0.449259 0.169184 0.025 Uiso 1 1 calc R . . . .
H33B H 0.322396 0.470071 0.260091 0.025 Uiso 1 1 calc R . . . .
C34 C 0.3496(3) 0.4276(3) 0.1156(6) 0.0327(17) Uani 1 1 d . . . . .
H34A H 0.381306 0.438381 0.134959 0.039 Uiso 1 1 calc R . . . .
H34B H 0.344912 0.395592 0.154487 0.039 Uiso 1 1 calc R . . . .
C35 C 0.3434(3) 0.4238(3) -0.0275(6) 0.0318(16) Uani 1 1 d . . . . .
H35A H 0.311176 0.414616 -0.047058 0.038 Uiso 1 1 calc R . . . .
H35B H 0.363978 0.398421 -0.061045 0.038 Uiso 1 1 calc R . . . .
C36 C 0.3550(2) 0.4731(3) -0.0911(6) 0.0295(16) Uani 1 1 d . . . . .
H36A H 0.388797 0.477874 -0.090648 0.035 Uiso 1 1 calc R . . . .
H36B H 0.344672 0.472343 -0.179674 0.035 Uiso 1 1 calc R . . . .
C37 C 0.3315(2) 0.5165(3) -0.0230(6) 0.0234(14) Uani 1 1 d . . . . .
C38 C 0.3296(2) 0.5617(3) -0.0850(5) 0.0248(14) Uani 1 1 d . . . . .
H38 H 0.340614 0.564279 -0.168680 0.030 Uiso 1 1 calc R . . . .
C39 C 0.3116(2) 0.6030(3) -0.0250(6) 0.0265(15) Uani 1 1 d . . . . .
H39 H 0.312051 0.633165 -0.066865 0.032 Uiso 1 1 calc R . . . .
C40 C 0.2927(2) 0.5994(3) 0.0991(6) 0.0219(14) Uani 1 1 d . . . . .
C41 C 0.2356(2) 0.7434(2) 0.4268(6) 0.0225(14) Uani 1 1 d . . . . .
C42 C 0.2327(3) 0.7529(3) 0.5591(6) 0.0306(16) Uani 1 1 d . . . . .
H42 H 0.236754 0.727608 0.618001 0.037 Uiso 1 1 calc R . . . .
C43 C 0.2239(3) 0.8005(3) 0.6011(6) 0.0319(17) Uani 1 1 d . . . . .
H43 H 0.220629 0.806164 0.688592 0.038 Uiso 1 1 calc R . . . .
C44 C 0.2197(2) 0.8397(2) 0.5173(6) 0.0210(13) Uani 1 1 d . . . . .
C45 C 0.2123(3) 0.8907(3) 0.5705(7) 0.0304(16) Uani 1 1 d . . . . .
H45A H 0.188058 0.889140 0.635958 0.036 Uiso 1 1 calc R . . . .
H45B H 0.241118 0.901295 0.611689 0.036 Uiso 1 1 calc R . . . .
C46 C 0.1983(2) 0.9288(3) 0.4732(7) 0.0312(16) Uani 1 1 d . . . . .
H46A H 0.202528 0.961410 0.508857 0.037 Uiso 1 1 calc R . . . .
H46B H 0.165334 0.924827 0.451158 0.037 Uiso 1 1 calc R . . . .
C47 C 0.2287(2) 0.9229(3) 0.3531(6) 0.0263(15) Uani 1 1 d . . . . .
H47A H 0.221613 0.948810 0.292283 0.032 Uiso 1 1 calc R . . . .
H47B H 0.261736 0.925083 0.375650 0.032 Uiso 1 1 calc R . . . .
C48 C 0.2183(2) 0.8729(2) 0.2934(6) 0.0235(14) Uani 1 1 d . . . . .
H48A H 0.186789 0.873415 0.257886 0.028 Uiso 1 1 calc R . . . .
H48B H 0.240082 0.867426 0.223215 0.028 Uiso 1 1 calc R . . . .
C49 C 0.2221(2) 0.8302(2) 0.3867(5) 0.0178(13) Uani 1 1 d . . . . .
C50 C 0.22862(19) 0.7827(2) 0.3408(5) 0.0166(12) Uani 1 1 d . . . . .
C51 C 0.2297(2) 0.7719(2) 0.1992(6) 0.0176(12) Uani 1 1 d . . . . .
C52 C 0.1870(2) 0.7712(2) 0.1297(6) 0.0206(13) Uani 1 1 d . . . . .
C53 C 0.1406(2) 0.7765(3) 0.1994(7) 0.0260(14) Uani 1 1 d D . . . .
H53A H 0.135423 0.811017 0.217904 0.031 Uiso 0.527(18) 1 calc R . P A 1
H53B H 0.142707 0.759307 0.280651 0.031 Uiso 0.527(18) 1 calc R . P A 1
H53C H 0.142588 0.804388 0.257094 0.031 Uiso 0.473(18) 1 calc R . P A 2
H53D H 0.135379 0.747367 0.251037 0.031 Uiso 0.473(18) 1 calc R . P A 2
C54 C 0.0977(5) 0.7565(7) 0.1243(13) 0.035(3) Uani 0.527(18) 1 d D U P A 1
H54A H 0.098285 0.720863 0.123172 0.041 Uiso 0.527(18) 1 calc R . P A 1
H54B H 0.068701 0.767001 0.165185 0.041 Uiso 0.527(18) 1 calc R . P A 1
C54A C 0.0985(5) 0.7837(7) 0.1101(16) 0.037(3) Uani 0.473(18) 1 d D U P A 2
H54C H 0.069775 0.776373 0.156676 0.044 Uiso 0.473(18) 1 calc R . P A 2
H54D H 0.097107 0.817862 0.083697 0.044 Uiso 0.473(18) 1 calc R . P A 2
C55 C 0.1000(5) 0.7764(7) -0.0120(13) 0.034(3) Uani 0.527(18) 1 d D U P A 1
H55A H 0.072908 0.764562 -0.059492 0.041 Uiso 0.527(18) 1 calc R . P A 1
H55B H 0.098230 0.811960 -0.009289 0.041 Uiso 0.527(18) 1 calc R . P A 1
C55A C 0.1010(6) 0.7515(8) -0.0076(15) 0.039(4) Uani 0.473(18) 1 d D U P A 2
H55C H 0.100712 0.717213 0.018049 0.047 Uiso 0.473(18) 1 calc R . P A 2
H55D H 0.073588 0.757327 -0.060948 0.047 Uiso 0.473(18) 1 calc R . P A 2
C56 C 0.1436(3) 0.7617(3) -0.0809(7) 0.042(2) Uani 1 1 d D . . . .
H56A H 0.147570 0.783379 -0.153819 0.050 Uiso 0.527(18) 1 calc R . P A 1
H56B H 0.139173 0.728694 -0.113946 0.050 Uiso 0.527(18) 1 calc R . P A 1
H56C H 0.139964 0.793273 -0.122840 0.050 Uiso 0.473(18) 1 calc R . P A 2
H56D H 0.146666 0.736968 -0.147294 0.050 Uiso 0.473(18) 1 calc R . P A 2
C57 C 0.1879(2) 0.7625(3) -0.0038(6) 0.0293(16) Uani 1 1 d . . . . .
C58 C 0.2314(3) 0.7546(3) -0.0614(6) 0.0302(16) Uani 1 1 d . . . . .
H58 H 0.232604 0.749951 -0.149630 0.036 Uiso 1 1 calc R . . . .
C59 C 0.2725(2) 0.7535(3) 0.0067(6) 0.0276(15) Uani 1 1 d . . . . .
H59 H 0.300671 0.747230 -0.035488 0.033 Uiso 1 1 calc R . . . .
C60 C 0.2726(2) 0.7615(2) 0.1394(6) 0.0213(14) Uani 1 1 d . . . . .
C61 C 0.3492(3) 0.9135(3) 0.1813(9) 0.056(2) Uani 1 1 d . . . . .
H61A H 0.373225 0.938330 0.192896 0.067 Uiso 1 1 calc R . . . .
H61B H 0.333317 0.908598 0.262690 0.067 Uiso 1 1 calc R . . . .
C62 C 0.3142(2) 0.9302(3) 0.0816(7) 0.0345(17) Uani 1 1 d . . . . .
H62A H 0.284334 0.938752 0.120428 0.041 Uiso 1 1 calc R . . . .
H62B H 0.326064 0.958256 0.034225 0.041 Uiso 1 1 calc R . . . .
C63 C 0.3095(2) 0.8860(3) -0.0033(7) 0.0317(16) Uani 1 1 d . . . . .
H63A H 0.303559 0.895572 -0.091301 0.038 Uiso 1 1 calc R . . . .
H63B H 0.284298 0.864749 0.025771 0.038 Uiso 1 1 calc R . . . .
C64 C 0.3570(3) 0.8607(3) 0.0093(7) 0.0334(17) Uani 1 1 d . . . . .
H64A H 0.354324 0.825844 -0.009218 0.040 Uiso 1 1 calc R . . . .
H64B H 0.379838 0.875128 -0.048475 0.040 Uiso 1 1 calc R . . . .
C65 C 0.4206(3) 0.8477(3) 0.5461(7) 0.0383(19) Uani 1 1 d . . . . .
H65A H 0.443167 0.874236 0.537393 0.046 Uiso 1 1 calc R . . . .
H65B H 0.436815 0.816713 0.533296 0.046 Uiso 1 1 calc R . . . .
C66 C 0.3981(3) 0.8491(3) 0.6746(8) 0.0420(19) Uani 1 1 d . . . . .
H66A H 0.395069 0.882506 0.705730 0.050 Uiso 1 1 calc R . . . .
H66B H 0.415671 0.829815 0.736375 0.050 Uiso 1 1 calc R . . . .
C67 C 0.3497(2) 0.8261(3) 0.6477(6) 0.0384(19) Uani 1 1 d . . . . .
H67A H 0.351229 0.790509 0.648092 0.046 Uiso 1 1 calc R . . . .
H67B H 0.326473 0.836852 0.709896 0.046 Uiso 1 1 calc R . . . .
C68 C 0.3388(2) 0.8453(3) 0.5175(7) 0.0349(17) Uani 1 1 d . . . . .
H68A H 0.319845 0.821786 0.470429 0.042 Uiso 1 1 calc R . . . .
H68B H 0.321405 0.875895 0.523714 0.042 Uiso 1 1 calc R . . . .
C69 C 0.4515(3) 0.5725(3) 0.4432(7) 0.0373(18) Uani 1 1 d . . . . .
H69A H 0.440713 0.604704 0.416565 0.045 Uiso 1 1 calc R . . . .
H69B H 0.485594 0.572557 0.444867 0.045 Uiso 1 1 calc R . . . .
C70 C 0.4321(3) 0.5600(3) 0.5747(7) 0.044(2) Uani 1 1 d . . . . .
H70A H 0.402415 0.576482 0.590244 0.053 Uiso 1 1 calc R . . . .
H70B H 0.454209 0.568782 0.641816 0.053 Uiso 1 1 calc R . . . .
C71 C 0.4257(3) 0.5044(3) 0.5660(7) 0.045(2) Uani 1 1 d . . . . .
H71A H 0.454736 0.487162 0.585373 0.054 Uiso 1 1 calc R . . . .
H71B H 0.401134 0.493034 0.623238 0.054 Uiso 1 1 calc R . . . .
C72 C 0.4120(3) 0.4981(3) 0.4289(8) 0.044(2) Uani 1 1 d . . . . .
H72A H 0.421756 0.465998 0.398334 0.053 Uiso 1 1 calc R . . . .
H72B H 0.378176 0.500720 0.419756 0.053 Uiso 1 1 calc R . . . .
C73 C 0.4561(3) 0.5708(3) -0.0765(7) 0.0376(19) Uani 1 1 d . . . . .
H73A H 0.435994 0.598407 -0.098048 0.045 Uiso 1 1 calc R . . . .
H73B H 0.446123 0.542520 -0.126061 0.045 Uiso 1 1 calc R . . . .
C74 C 0.5058(3) 0.5827(4) -0.1048(9) 0.067(3) Uani 1 1 d . . . . .
H74A H 0.523740 0.553307 -0.124077 0.080 Uiso 1 1 calc R . . . .
H74B H 0.508301 0.605393 -0.176276 0.080 Uiso 1 1 calc R . . . .
C75 C 0.5219(3) 0.6055(4) 0.0141(9) 0.064(3) Uani 1 1 d . . . . .
H75A H 0.513714 0.640054 0.016682 0.076 Uiso 1 1 calc R . . . .
H75B H 0.555738 0.602172 0.023690 0.076 Uiso 1 1 calc R . . . .
C76 C 0.4960(3) 0.5769(4) 0.1178(8) 0.062(3) Uani 1 1 d . . . . .
H76A H 0.514656 0.549206 0.146850 0.075 Uiso 1 1 calc R . . . .
H76B H 0.489086 0.597866 0.190574 0.075 Uiso 1 1 calc R . . . .
C77 C 0.1876(3) 0.6285(4) -0.0768(8) 0.056(3) Uani 1 1 d D . . . .
H77A H 0.221088 0.633933 -0.065759 0.068 Uiso 0.668(18) 1 calc R . P B 1
H77B H 0.175313 0.653221 -0.134818 0.068 Uiso 0.668(18) 1 calc R . P B 1
H77C H 0.216602 0.609973 -0.068427 0.068 Uiso 0.332(18) 1 calc R . P B 2
H77D H 0.195382 0.661468 -0.105115 0.068 Uiso 0.332(18) 1 calc R . P B 2
C78 C 0.1789(5) 0.5802(5) -0.1254(13) 0.057(4) Uani 0.668(18) 1 d D U P B 1
H78A H 0.200365 0.556488 -0.088425 0.068 Uiso 0.668(18) 1 calc R . P B 1
H78B H 0.181732 0.579379 -0.218055 0.068 Uiso 0.668(18) 1 calc R . P B 1
C78A C 0.1565(9) 0.6046(10) -0.171(2) 0.066(6) Uani 0.332(18) 1 d D U P B 2
H78C H 0.174243 0.586225 -0.234512 0.079 Uiso 0.332(18) 1 calc R . P B 2
H78D H 0.136445 0.628269 -0.214345 0.079 Uiso 0.332(18) 1 calc R . P B 2
C79 C 0.1278(3) 0.5703(4) -0.0830(9) 0.054(3) Uani 1 1 d D . . . .
H79A H 0.105737 0.578605 -0.150405 0.065 Uiso 0.668(18) 1 calc R . P B 1
H79B H 0.123551 0.536091 -0.059407 0.065 Uiso 0.668(18) 1 calc R . P B 1
H79C H 0.097861 0.561362 -0.120829 0.065 Uiso 0.332(18) 1 calc R . P B 2
H79D H 0.145208 0.540740 -0.061379 0.065 Uiso 0.332(18) 1 calc R . P B 2
C80 C 0.1217(2) 0.6035(3) 0.0316(7) 0.0333(17) Uani 1 1 d . . . . .
H80A H 0.095319 0.625568 0.018787 0.040 Uiso 1 1 calc R . . . .
H80B H 0.116188 0.584349 0.108438 0.040 Uiso 1 1 calc R . . . .
C81 C 0.0892(3) 0.6496(4) 0.3349(9) 0.055(3) Uani 1 1 d . . . . .
H81A H 0.073574 0.617884 0.334892 0.066 Uiso 1 1 calc R . . . .
H81B H 0.082196 0.666104 0.254770 0.066 Uiso 1 1 calc R . . . .
C82 C 0.0725(3) 0.6805(4) 0.4482(9) 0.060(3) Uani 1 1 d . . . . .
H82A H 0.046895 0.664408 0.492896 0.072 Uiso 1 1 calc R . . . .
H82B H 0.062145 0.712677 0.419929 0.072 Uiso 1 1 calc R . . . .
C83 C 0.1160(3) 0.6847(4) 0.5343(8) 0.054(2) Uani 1 1 d . . . . .
H83A H 0.130870 0.716556 0.525555 0.064 Uiso 1 1 calc R . . . .
H83B H 0.107984 0.679226 0.623526 0.064 Uiso 1 1 calc R . . . .
C84 C 0.1473(3) 0.6441(3) 0.4835(8) 0.047(2) Uani 1 1 d . . . . .
H84A H 0.180168 0.651231 0.500434 0.056 Uiso 1 1 calc R . . . .
H84B H 0.139356 0.612793 0.522319 0.056 Uiso 1 1 calc R . . . .
O13 O 0.4822(8) 1.0182(8) -0.054(2) 0.261(14) Uani 0.561(10) 1 d . U P C -1
C1A C 0.4583(8) 0.9731(9) -0.087(3) 0.264(14) Uani 0.561(10) 1 d G U P C -1
H1AA H 0.424727 0.978606 -0.094090 0.317 Uiso 0.561(10) 1 calc R . P C -1
H1AB H 0.463913 0.948146 -0.022658 0.317 Uiso 0.561(10) 1 calc R . P C -1
C1B C 0.4786(11) 0.9569(11) -0.217(3) 0.257(14) Uani 0.561(10) 1 d G U P C -1
H1BA H 0.461836 0.971874 -0.287749 0.308 Uiso 0.561(10) 1 calc R . P C -1
H1BB H 0.477915 0.921452 -0.226184 0.308 Uiso 0.561(10) 1 calc R . P C -1
C1C C 0.5294(10) 0.9762(10) -0.208(3) 0.247(14) Uani 0.561(10) 1 d G U P C -1
H1CA H 0.549263 0.954064 -0.158944 0.297 Uiso 0.561(10) 1 calc R . P C -1
H1CB H 0.543019 0.981290 -0.291872 0.297 Uiso 0.561(10) 1 calc R . P C -1
C1D C 0.5221(10) 1.0251(9) -0.137(3) 0.238(14) Uani 0.561(10) 1 d G U P C -1
H1DA H 0.549829 1.033520 -0.087495 0.285 Uiso 0.561(10) 1 calc R . P C -1
H1DB H 0.515964 1.051387 -0.197617 0.285 Uiso 0.561(10) 1 calc R . P C -1
O14 O 0.4593(5) 0.9627(6) 0.3535(19) 0.121(6) Uani 0.488(9) 1 d . U P D -1
C1E C 0.4684(5) 1.0127(7) 0.314(2) 0.116(7) Uani 0.488(9) 1 d G U P D -1
H1EA H 0.441645 1.033491 0.334526 0.139 Uiso 0.488(9) 1 calc R . P D -1
H1EB H 0.474166 1.014264 0.222965 0.139 Uiso 0.488(9) 1 calc R . P D -1
C1F C 0.5120(6) 1.0295(6) 0.389(3) 0.118(7) Uani 0.488(9) 1 d G U P D -1
H1FA H 0.503580 1.042998 0.472135 0.142 Uiso 0.488(9) 1 calc R . P D -1
H1FB H 0.529896 1.053770 0.341477 0.142 Uiso 0.488(9) 1 calc R . P D -1
C1G C 0.5393(4) 0.9810(8) 0.403(2) 0.109(7) Uani 0.488(9) 1 d G U P D -1
H1GA H 0.557044 0.973514 0.325797 0.130 Uiso 0.488(9) 1 calc R . P D -1
H1GB H 0.560571 0.981878 0.475567 0.130 Uiso 0.488(9) 1 calc R . P D -1
C1H C 0.4993(6) 0.9441(6) 0.424(2) 0.099(7) Uani 0.488(9) 1 d G U P D -1
H1HA H 0.508147 0.911905 0.392342 0.119 Uiso 0.488(9) 1 calc R . P D -1
H1HB H 0.491813 0.941493 0.514307 0.119 Uiso 0.488(9) 1 calc R . P D -1

loop_
_atom_site_aniso_label
_atom_site_aniso_U_11
_atom_site_aniso_U_22
_atom_site_aniso_U_33
_atom_site_aniso_U_23
_atom_site_aniso_U_13
_atom_site_aniso_U_12
La1 0.02025(16) 0.01817(18) 0.0472(2) -0.00382(19) -0.01001(18) 0.00171(16)
Na1 0.0249(13) 0.0246(15) 0.0313(14) 0.0003(11) -0.0059(10) -0.0016(11)
Na2 0.0247(12) 0.0220(13) 0.0241(13) -0.0002(11) 0.0004(11) -0.0015(10)
Na3 0.0222(12) 0.0421(18) 0.0292(15) -0.0135(12) -0.0004(10) -0.0020(12)
O1 0.015(2) 0.021(3) 0.038(3) 0.000(2) -0.0016(18) 0.0050(18)
O2 0.025(2) 0.018(2) 0.041(3) 0.002(2) -0.006(2) -0.0043(18)
O3 0.018(2) 0.022(3) 0.026(2) -0.0044(18) -0.0024(17) -0.0017(18)
O4 0.023(2) 0.019(2) 0.030(3) -0.0012(19) -0.0008(18) 0.0046(18)
O5 0.031(2) 0.020(3) 0.021(2) -0.0022(18) -0.0031(18) 0.0015(19)
O6 0.015(2) 0.026(3) 0.035(3) -0.004(2) -0.0008(18) 0.0017(17)
O7 0.038(3) 0.026(3) 0.033(3) 0.002(2) 0.001(2) 0.008(2)
O8 0.033(3) 0.033(3) 0.031(3) 0.001(2) -0.004(2) -0.002(2)
O9 0.028(2) 0.028(3) 0.026(2) 0.0021(19) -0.0023(19) 0.002(2)
O10 0.024(2) 0.057(4) 0.028(3) 0.004(2) 0.002(2) -0.008(2)
O11 0.027(3) 0.053(4) 0.028(3) -0.010(2) -0.004(2) -0.008(2)
O12 0.037(3) 0.049(4) 0.041(3) -0.006(3) 0.015(2) 0.002(3)
C1 0.019(3) 0.019(4) 0.029(3) -0.001(3) 0.003(3) -0.002(3)
C2 0.026(3) 0.028(4) 0.023(3) 0.001(3) 0.005(3) 0.003(3)
C3 0.032(3) 0.028(4) 0.023(3) 0.001(3) 0.000(3) -0.001(3)
C4 0.018(3) 0.024(3) 0.033(3) 0.003(3) -0.003(2) -0.001(3)
C5 0.023(3) 0.031(4) 0.031(4) 0.006(3) -0.011(3) 0.001(3)
C6 0.019(3) 0.032(5) 0.051(5) 0.009(3) -0.004(3) 0.002(3)
C7 0.022(3) 0.030(4) 0.040(4) 0.010(3) 0.007(3) 0.006(3)
C8 0.018(3) 0.026(4) 0.038(3) 0.007(3) 0.006(3) 0.005(2)
C9 0.016(3) 0.013(3) 0.025(3) 0.004(2) 0.000(2) -0.002(2)
C10 0.022(3) 0.011(3) 0.030(3) 0.001(2) -0.002(3) -0.006(3)
C11 0.013(3) 0.018(3) 0.026(3) 0.003(2) -0.003(2) 0.001(2)
C12 0.019(3) 0.024(4) 0.024(3) -0.002(2) -0.003(2) 0.001(3)
C13 0.025(3) 0.039(5) 0.033(4) -0.007(3) -0.009(3) -0.002(3)
C14 0.031(4) 0.032(4) 0.017(3) 0.003(3) -0.002(3) 0.005(3)
C15 0.016(3) 0.020(4) 0.030(3) 0.003(3) 0.006(3) 0.003(3)
C16 0.024(3) 0.031(4) 0.025(3) 0.011(3) 0.000(2) -0.001(3)
C17 0.023(3) 0.021(4) 0.040(4) 0.010(3) 0.001(3) -0.002(3)
C18 0.029(3) 0.020(3) 0.033(4) -0.003(3) -0.004(3) -0.003(3)
C19 0.020(3) 0.018(4) 0.030(3) -0.001(2) -0.002(2) -0.003(2)
C20 0.016(3) 0.023(3) 0.026(3) 0.001(3) -0.001(3) 0.002(2)
C21 0.020(3) 0.015(3) 0.025(3) 0.001(3) 0.001(2) 0.002(3)
C22 0.025(3) 0.022(4) 0.022(3) -0.007(3) -0.003(3) 0.005(3)
C23 0.031(3) 0.024(4) 0.023(3) -0.006(3) 0.009(3) 0.008(3)
C24 0.023(3) 0.027(4) 0.022(3) -0.002(3) 0.003(3) 0.001(3)
C25 0.036(4) 0.026(4) 0.032(4) 0.002(3) 0.008(3) -0.001(3)
C26 0.030(4) 0.064(6) 0.039(4) -0.006(4) 0.007(3) -0.018(4)
C27 0.029(4) 0.050(5) 0.039(4) -0.011(4) 0.007(3) -0.018(4)
C28 0.020(3) 0.026(4) 0.027(4) -0.001(3) 0.002(3) -0.003(3)
C29 0.021(3) 0.015(3) 0.022(3) -0.004(3) 0.000(3) 0.004(2)
C30 0.021(3) 0.018(3) 0.024(3) -0.001(3) -0.003(3) 0.002(2)
C31 0.018(3) 0.020(3) 0.017(3) 0.000(2) -0.003(2) -0.002(2)
C32 0.016(3) 0.021(4) 0.020(3) 0.000(2) -0.003(2) -0.002(2)
C33 0.030(3) 0.018(3) 0.015(3) -0.002(2) -0.004(3) 0.001(2)
C34 0.052(4) 0.024(4) 0.023(3) -0.007(3) 0.003(3) 0.010(3)
C35 0.038(4) 0.025(4) 0.033(4) -0.009(3) -0.004(3) 0.008(3)
C36 0.031(4) 0.039(5) 0.019(3) -0.010(3) -0.001(3) 0.006(3)
C37 0.017(3) 0.029(4) 0.024(3) -0.005(3) -0.001(2) -0.001(3)
C38 0.022(3) 0.040(4) 0.012(3) 0.003(3) 0.001(2) -0.001(3)
C39 0.023(3) 0.028(4) 0.028(3) 0.008(3) -0.004(3) 0.001(3)
C40 0.010(3) 0.023(4) 0.032(4) -0.002(3) -0.004(2) 0.002(2)
C41 0.028(3) 0.016(4) 0.024(3) -0.002(3) -0.005(3) -0.001(3)
C42 0.056(5) 0.017(4) 0.018(3) 0.004(3) -0.005(3) 0.000(3)
C43 0.054(5) 0.023(4) 0.018(3) -0.006(3) 0.003(3) -0.001(3)
C44 0.025(3) 0.016(3) 0.023(3) -0.002(3) 0.000(3) 0.001(3)
C45 0.036(4) 0.029(4) 0.026(4) -0.008(3) 0.008(3) -0.003(3)
C46 0.029(4) 0.024(4) 0.041(4) -0.008(3) 0.006(3) 0.000(3)
C47 0.031(3) 0.019(4) 0.030(4) 0.003(3) 0.004(3) 0.001(3)
C48 0.026(3) 0.021(4) 0.023(4) 0.003(3) -0.003(3) 0.002(3)
C49 0.017(3) 0.024(4) 0.013(3) 0.006(2) -0.003(2) -0.002(2)
C50 0.013(3) 0.023(3) 0.014(3) 0.001(2) -0.002(2) -0.003(2)
C51 0.023(3) 0.016(3) 0.015(3) 0.003(2) -0.005(2) 0.002(2)
C52 0.019(3) 0.019(3) 0.025(3) 0.005(2) -0.002(2) 0.002(2)
C53 0.017(3) 0.032(4) 0.029(4) -0.005(3) -0.002(3) 0.002(3)
C54 0.025(5) 0.033(8) 0.046(6) 0.000(6) -0.010(5) -0.011(6)
C54A 0.029(6) 0.029(8) 0.051(7) -0.001(7) -0.020(5) -0.007(7)
C55 0.024(5) 0.034(8) 0.046(6) 0.005(7) -0.025(5) -0.007(6)
C55A 0.035(6) 0.035(9) 0.046(6) 0.006(7) -0.023(6) -0.011(7)
C56 0.044(4) 0.053(6) 0.028(4) -0.001(4) -0.017(3) 0.004(4)
C57 0.041(4) 0.024(4) 0.022(3) 0.001(3) -0.008(3) 0.005(3)
C58 0.040(4) 0.036(5) 0.014(3) 0.005(3) 0.001(3) -0.001(3)
C59 0.034(4) 0.024(4) 0.025(3) 0.002(3) 0.011(3) 0.004(3)
C60 0.018(3) 0.019(4) 0.027(3) 0.001(3) -0.001(2) -0.002(3)
C61 0.075(6) 0.048(6) 0.045(5) -0.012(5) -0.016(5) 0.032(5)
C62 0.035(4) 0.026(4) 0.043(4) 0.007(3) 0.006(3) -0.002(3)
C63 0.032(4) 0.032(4) 0.031(4) 0.006(3) -0.004(3) 0.003(3)
C64 0.038(4) 0.035(5) 0.027(4) 0.003(3) 0.011(3) 0.005(3)
C65 0.034(4) 0.036(5) 0.044(5) -0.015(4) -0.007(3) 0.006(3)
C66 0.046(4) 0.042(5) 0.039(4) -0.003(4) -0.014(4) 0.015(4)
C67 0.040(4) 0.044(5) 0.031(4) -0.005(3) 0.006(3) 0.006(4)
C68 0.028(4) 0.036(5) 0.041(4) -0.008(3) -0.004(3) 0.009(3)
C69 0.031(4) 0.037(5) 0.044(4) 0.006(4) -0.015(3) -0.010(3)
C70 0.057(5) 0.047(6) 0.029(4) -0.002(4) 0.001(4) -0.005(4)
C71 0.059(5) 0.041(5) 0.034(4) 0.009(4) 0.004(4) -0.010(4)
C72 0.063(5) 0.023(4) 0.046(5) 0.011(4) -0.008(4) -0.013(4)
C73 0.035(4) 0.049(5) 0.029(4) 0.005(4) -0.005(3) -0.006(4)
C74 0.045(5) 0.092(9) 0.063(6) 0.031(6) 0.008(5) -0.006(5)
C75 0.035(5) 0.097(9) 0.059(6) 0.001(6) 0.005(4) -0.029(5)
C76 0.031(4) 0.111(9) 0.045(5) 0.015(5) -0.007(4) -0.021(5)
C77 0.043(5) 0.087(8) 0.038(5) 0.001(5) 0.000(4) -0.003(5)
C78 0.074(10) 0.050(9) 0.046(7) -0.016(6) -0.004(7) 0.019(8)
C78A 0.078(13) 0.066(13) 0.053(12) -0.025(11) -0.008(11) 0.031(11)
C79 0.041(5) 0.057(6) 0.064(6) -0.034(5) -0.011(4) 0.012(4)
C80 0.023(3) 0.037(5) 0.039(4) -0.001(3) -0.010(3) 0.005(3)
C81 0.028(4) 0.070(7) 0.066(6) -0.027(5) 0.018(4) -0.010(4)
C82 0.042(4) 0.071(7) 0.066(6) -0.022(6) 0.022(4) 0.000(5)
C83 0.055(5) 0.053(6) 0.053(5) -0.014(5) 0.020(4) 0.000(5)
C84 0.056(5) 0.044(6) 0.040(5) 0.006(4) 0.016(4) 0.003(4)
O13 0.216(18) 0.172(17) 0.40(3) -0.137(18) 0.186(19) -0.082(14)
C1A 0.222(19) 0.178(18) 0.39(3) -0.13(2) 0.17(2) -0.071(15)
C1B 0.218(18) 0.168(18) 0.38(3) -0.129(19) 0.18(2) -0.075(15)
C1C 0.200(18) 0.165(17) 0.38(3) -0.135(18) 0.202(19) -0.075(15)
C1D 0.191(17) 0.150(17) 0.37(3) -0.154(18) 0.209(19) -0.082(15)
O14 0.083(9) 0.115(12) 0.165(15) 0.026(11) -0.031(9) 0.013(9)
C1E 0.069(10) 0.105(13) 0.174(16) 0.047(13) -0.027(11) -0.003(10)
C1F 0.063(11) 0.110(14) 0.182(16) 0.043(13) -0.020(11) -0.018(10)
C1G 0.053(10) 0.103(13) 0.170(16) 0.027(12) -0.030(10) -0.004(10)
C1H 0.060(10) 0.089(13) 0.148(15) 0.037(11) -0.041(10) 0.012(9)

loop_
_atom_type_symbol
_atom_type_description
_atom_type_scat_dispersion_real
_atom_type_scat_dispersion_imag
_atom_type_scat_source
C C 0.0033 0.0016 'International Tables Vol C Tables 4.2.6.8 and 6.1.1.4'
H H 0.0000 0.0000 'International Tables Vol C Tables 4.2.6.8 and 6.1.1.4'
La La -0.2871 2.4523 'International Tables Vol C Tables 4.2.6.8 and 6.1.1.4'
Na Na 0.0362 0.0249 'International Tables Vol C Tables 4.2.6.8 and 6.1.1.4'
O O 0.0106 0.0060 'International Tables Vol C Tables 4.2.6.8 and 6.1.1.4'

loop_
_exptl_crystal_face_index_h
_exptl_crystal_face_index_k
_exptl_crystal_face_index_l
_exptl_crystal_face_perp_dist
-6 26 -11 0.0658
-23 28 -5 0.1136
29 -3 -10 0.1098
-33 -21 -3 0.1236
-11 18 12 0.1065
19 -33 2 0.1433
40 2 2 0.1321
-11 -1 14 0.0854
-19 -17 11 0.1002
17 31 6 0.1559

loop_
_geom_angle_atom_site_label_1
_geom_angle_atom_site_label_2
_geom_angle_atom_site_label_3
_geom_angle
_geom_angle_site_symmetry_1
_geom_angle_site_symmetry_3
_geom_angle_publ_flag
Na1 La1 Na2 116.37(6) . . ?
Na1 La1 Na3 118.95(6) . . ?
Na3 La1 Na2 106.77(6) . . ?
O1 La1 Na1 39.62(11) . . ?
O1 La1 Na2 107.92(11) . . ?
O1 La1 Na3 145.22(11) . . ?
O1 La1 O2 79.40(15) . . ?
O1 La1 O3 112.14(14) . . ?
O1 La1 O4 162.80(15) . . ?
O1 La1 O5 110.15(14) . . ?
O1 La1 O6 75.55(14) . . ?
O1 La1 C21 127.66(15) . . ?
O2 La1 Na1 78.40(11) . . ?
O2 La1 Na2 37.97(11) . . ?
O2 La1 Na3 129.70(11) . . ?
O2 La1 C21 94.87(15) . . ?
O3 La1 Na1 144.24(10) . . ?
O3 La1 Na2 39.53(11) . . ?
O3 La1 Na3 96.20(11) . . ?
O3 La1 O2 73.67(14) . . ?
O3 La1 O4 79.32(14) . . ?
O3 La1 O6 164.37(14) . . ?
O3 La1 C21 23.57(14) . . ?
O4 La1 Na1 124.16(11) . . ?
O4 La1 Na2 72.21(11) . . ?
O4 La1 Na3 37.82(11) . . ?
O4 La1 O2 92.31(15) . . ?
O4 La1 O6 90.39(14) . . ?
O4 La1 C21 67.64(15) . . ?
O5 La1 Na1 104.53(12) . . ?
O5 La1 Na2 137.79(11) . . ?
O5 La1 Na3 39.04(11) . . ?
O5 La1 O2 168.41(14) . . ?
O5 La1 O3 107.33(15) . . ?
O5 La1 O4 76.71(14) . . ?
O5 La1 O6 81.32(14) . . ?
O5 La1 C21 84.48(15) . . ?
O6 La1 Na1 37.62(10) . . ?
O6 La1 Na2 126.00(11) . . ?
O6 La1 Na3 82.30(10) . . ?
O6 La1 O2 95.24(14) . . ?
O6 La1 C21 156.14(15) . . ?
C21 La1 Na1 166.21(12) . . ?
C21 La1 Na2 57.66(12) . . ?
C21 La1 Na3 74.62(12) . . ?
O1 Na1 La1 41.24(12) . . ?
O1 Na1 O8 85.70(18) . . ?
O1 Na1 C11 64.26(17) . . ?
O1 Na1 C20 89.33(18) . . ?
O6 Na1 La1 41.50(12) . . ?
O6 Na1 O1 80.88(18) . . ?
O6 Na1 O7 99.99(19) . . ?
O6 Na1 O8 127.95(19) . . ?
O6 Na1 C11 101.43(19) . . ?
O6 Na1 C20 119.83(19) . . ?
O7 Na1 La1 140.75(15) . . ?
O7 Na1 O1 174.5(2) . . ?
O7 Na1 O8 89.54(19) . . ?
O7 Na1 C11 120.6(2) . . ?
O7 Na1 C20 94.88(19) . . ?
O8 Na1 La1 118.47(15) . . ?
O8 Na1 C11 117.15(19) . . ?
O8 Na1 C20 109.95(19) . . ?
C11 Na1 La1 72.72(14) . . ?
C11 Na1 C20 27.99(17) . . ?
C20 Na1 La1 99.80(14) . . ?
O2 Na2 La1 41.65(12) . . ?
O2 Na2 O3 78.53(18) . . ?
O2 Na2 O9 114.50(19) . . ?
O2 Na2 O10 99.5(2) . . ?
O2 Na2 C31 107.52(19) . . ?
O2 Na2 C32 130.96(19) . . ?
O2 Na2 C40 83.64(18) . . ?
O3 Na2 La1 41.07(12) . . ?
O3 Na2 O9 83.80(17) . . ?
O3 Na2 O10 168.34(19) . . ?
O3 Na2 C31 63.53(16) . . ?
O3 Na2 C32 86.04(17) . . ?
O3 Na2 C40 69.45(17) . . ?
O9 Na2 La1 114.08(14) . . ?
O9 Na2 C31 119.20(19) . . ?
O9 Na2 C32 109.57(19) . . ?
O9 Na2 C40 144.31(19) . . ?
O10 Na2 La1 140.30(17) . . ?
O10 Na2 O9 86.64(18) . . ?
O10 Na2 C31 127.5(2) . . ?
O10 Na2 C32 103.49(19) . . ?
O10 Na2 C40 121.98(19) . . ?
C31 Na2 La1 73.11(13) . . ?
C31 Na2 C32 27.68(17) . . ?
C31 Na2 C40 27.11(17) . . ?
C32 Na2 La1 100.70(13) . . ?
C32 Na2 C40 47.47(18) . . ?
C40 Na2 La1 58.69(13) . . ?
O4 Na3 La1 41.12(12) . . ?
O4 Na3 O5 82.22(18) . . ?
O4 Na3 O11 96.99(19) . . ?
O4 Na3 O12 146.9(2) . . ?
O4 Na3 C51 91.20(18) . . ?
O5 Na3 La1 41.25(12) . . ?
O5 Na3 O11 175.7(2) . . ?
O5 Na3 O12 93.63(19) . . ?
O5 Na3 C51 61.30(17) . . ?
O11 Na3 La1 137.49(15) . . ?
O11 Na3 O12 89.4(2) . . ?
O11 Na3 C51 114.5(2) . . ?
O12 Na3 La1 128.65(16) . . ?
O12 Na3 C51 115.6(2) . . ?
C51 Na3 La1 69.73(11) . . ?
Na1 O1 La1 99.14(17) . . ?
C1 O1 La1 119.1(4) . . ?
C1 O1 Na1 117.9(4) . . ?
Na2 O2 La1 100.37(17) . . ?
C12 O2 La1 116.4(4) . . ?
C12 O2 Na2 142.1(4) . . ?
Na2 O3 La1 99.40(17) . . ?
C21 O3 La1 110.4(3) . . ?
C21 O3 Na2 124.6(4) . . ?
Na3 O4 La1 101.06(17) . . ?
C40 O4 La1 120.5(3) . . ?
C40 O4 Na3 131.4(4) . . ?
Na3 O5 La1 99.71(17) . . ?
C41 O5 La1 117.1(4) . . ?
C41 O5 Na3 122.6(4) . . ?
Na1 O6 La1 100.88(17) . . ?
C60 O6 La1 114.4(4) . . ?
C60 O6 Na1 144.6(4) . . ?
C61 O7 Na1 122.6(5) . . ?
C61 O7 C64 107.7(6) . . ?
C64 O7 Na1 117.5(4) . . ?
C65 O8 Na1 121.8(4) . . ?
C68 O8 Na1 102.0(4) . . ?
C68 O8 C65 108.5(5) . . ?
C69 O9 Na2 106.4(4) . . ?
C72 O9 Na2 118.7(4) . . ?
C72 O9 C69 108.6(5) . . ?
C73 O10 Na2 127.5(4) . . ?
C73 O10 C76 108.6(5) . . ?
C76 O10 Na2 107.7(5) . . ?
C77 O11 Na3 118.8(5) . . ?
C77 O11 C80 108.2(6) . . ?
C80 O11 Na3 131.9(4) . . ?
C81 O12 Na3 134.4(5) . . ?
C81 O12 C84 106.2(6) . . ?
C84 O12 Na3 114.5(5) . . ?
O1 C1 C2 119.7(5) . . ?
O1 C1 C10 121.4(6) . . ?
C10 C1 C2 118.9(6) . . ?
C1 C2 H2 120.1 . . ?
C3 C2 C1 119.9(6) . . ?
C3 C2 H2 120.1 . . ?
C2 C3 H3 118.5 . . ?
C2 C3 C4 123.0(6) . . ?
C4 C3 H3 118.5 . . ?
C3 C4 C5 121.0(6) . . ?
C3 C4 C9 117.7(5) . . ?
C9 C4 C5 121.2(6) . . ?
C4 C5 H5A 108.7 . . ?
C4 C5 H5B 108.7 . . ?
H5A C5 H5B 107.6 . . ?
C6 C5 C4 114.1(6) . . ?
C6 C5 H5A 108.7 . . ?
C6 C5 H5B 108.7 . . ?
C5 C6 H6A 109.9 . . ?
C5 C6 H6B 109.9 . . ?
C5 C6 C7 109.0(5) . . ?
H6A C6 H6B 108.3 . . ?
C7 C6 H6A 109.9 . . ?
C7 C6 H6B 109.9 . . ?
C6 C7 H7A 109.4 . . ?
C6 C7 H7B 109.4 . . ?
C6 C7 C8 111.2(6) . . ?
H7A C7 H7B 108.0 . . ?
C8 C7 H7A 109.4 . . ?
C8 C7 H7B 109.4 . . ?
C7 C8 H8A 108.9 . . ?
C7 C8 H8B 108.9 . . ?
H8A C8 H8B 107.7 . . ?
C9 C8 C7 113.4(5) . . ?
C9 C8 H8A 108.9 . . ?
C9 C8 H8B 108.9 . . ?
C4 C9 C8 119.8(5) . . ?
C10 C9 C4 120.1(5) . . ?
C10 C9 C8 120.0(5) . . ?
C1 C10 C9 120.3(6) . . ?
C1 C10 C11 119.2(6) . . ?
C9 C10 C11 120.4(5) . . ?
C10 C11 Na1 98.3(4) . . ?
C12 C11 Na1 93.5(4) . . ?
C12 C11 C10 119.4(6) . . ?
C12 C11 C20 119.2(6) . . ?
C20 C11 Na1 79.1(3) . . ?
C20 C11 C10 121.4(6) . . ?
O2 C12 C11 120.7(5) . . ?
O2 C12 C13 120.6(6) . . ?
C13 C12 C11 118.7(6) . . ?
C12 C13 H13 119.5 . . ?
C14 C13 C12 121.1(6) . . ?
C14 C13 H13 119.5 . . ?
C13 C14 H14 119.2 . . ?
C13 C14 C15 121.6(6) . . ?
C15 C14 H14 119.2 . . ?
C14 C15 C16 120.2(6) . . ?
C14 C15 C20 118.9(6) . . ?
C20 C15 C16 121.0(6) . . ?
C15 C16 H16A 108.9 . . ?
C15 C16 H16B 108.9 . . ?
C15 C16 C17 113.3(5) . . ?
H16A C16 H16B 107.7 . . ?
C17 C16 H16A 108.9 . . ?
C17 C16 H16B 108.9 . . ?
C16 C17 H17A 109.8 . . ?
C16 C17 H17B 109.8 . . ?
H17A C17 H17B 108.3 . . ?
C18 C17 C16 109.3(6) . . ?
C18 C17 H17A 109.8 . . ?
C18 C17 H17B 109.8 . . ?
C17 C18 H18A 109.6 . . ?
C17 C18 H18B 109.6 . . ?
H18A C18 H18B 108.1 . . ?
C19 C18 C17 110.3(5) . . ?
C19 C18 H18A 109.6 . . ?
C19 C18 H18B 109.6 . . ?
C18 C19 H19A 108.8 . . ?
C18 C19 H19B 108.8 . . ?
C18 C19 C20 113.9(5) . . ?
H19A C19 H19B 107.7 . . ?
C20 C19 H19A 108.8 . . ?
C20 C19 H19B 108.8 . . ?
C11 C20 Na1 72.9(3) . . ?
C11 C20 C19 118.7(6) . . ?
C15 C20 Na1 99.5(4) . . ?
C15 C20 C11 120.4(6) . . ?
C15 C20 C19 120.7(6) . . ?
C19 C20 Na1 92.9(4) . . ?
O3 C21 La1 46.0(3) . . ?
O3 C21 C22 120.6(6) . . ?
O3 C21 C30 120.6(5) . . ?
C22 C21 La1 111.9(4) . . ?
C22 C21 C30 118.8(6) . . ?
C30 C21 La1 108.4(4) . . ?
C21 C22 H22 119.7 . . ?
C23 C22 C21 120.7(6) . . ?
C23 C22 H22 119.7 . . ?
C22 C23 H23 119.1 . . ?
C22 C23 C24 121.8(6) . . ?
C24 C23 H23 119.1 . . ?
C23 C24 C25 119.5(6) . . ?
C29 C24 C23 117.9(6) . . ?
C29 C24 C25 122.6(6) . . ?
C24 C25 H25A 109.0 . . ?
C24 C25 H25B 109.0 . . ?
C24 C25 C26 112.9(6) . . ?
H25A C25 H25B 107.8 . . ?
C26 C25 H25A 109.0 . . ?
C26 C25 H25B 109.0 . . ?
C25 C26 H26A 109.6 . . ?
C25 C26 H26B 109.6 . . ?
H26A C26 H26B 108.1 . . ?
C27 C26 C25 110.2(6) . . ?
C27 C26 H26A 109.6 . . ?
C27 C26 H26B 109.6 . . ?
C26 C27 H27A 109.5 . . ?
C26 C27 H27B 109.5 . . ?
C26 C27 C28 110.7(6) . . ?
H27A C27 H27B 108.1 . . ?
C28 C27 H27A 109.5 . . ?
C28 C27 H27B 109.5 . . ?
C27 C28 H28A 108.9 . . ?
C27 C28 H28B 108.9 . . ?
H28A C28 H28B 107.7 . . ?
C29 C28 C27 113.5(5) . . ?
C29 C28 H28A 108.9 . . ?
C29 C28 H28B 108.9 . . ?
C24 C29 C28 120.1(5) . . ?
C24 C29 C30 121.9(6) . . ?
C30 C29 C28 117.9(6) . . ?
C21 C30 C31 117.8(5) . . ?
C29 C30 C21 118.8(6) . . ?
C29 C30 C31 123.4(5) . . ?
C30 C31 Na2 103.7(3) . . ?
C32 C31 Na2 80.8(3) . . ?
C32 C31 C30 121.0(5) . . ?
C40 C31 Na2 81.8(3) . . ?
C40 C31 C30 119.1(6) . . ?
C40 C31 C32 119.7(5) . . ?
C31 C32 Na2 71.5(3) . . ?
C31 C32 C33 119.4(5) . . ?
C33 C32 Na2 109.4(4) . . ?
C37 C32 Na2 88.9(4) . . ?
C37 C32 C31 120.2(6) . . ?
C37 C32 C33 120.3(6) . . ?
C32 C33 H33A 108.8 . . ?
C32 C33 H33B 108.8 . . ?
C32 C33 C34 113.8(5) . . ?
H33A C33 H33B 107.7 . . ?
C34 C33 H33A 108.8 . . ?
C34 C33 H33B 108.8 . . ?
C33 C34 H34A 109.6 . . ?
C33 C34 H34B 109.6 . . ?
H34A C34 H34B 108.1 . . ?
C35 C34 C33 110.2(6) . . ?
C35 C34 H34A 109.6 . . ?
C35 C34 H34B 109.6 . . ?
C34 C35 H35A 109.7 . . ?
C34 C35 H35B 109.7 . . ?
C34 C35 C36 110.0(6) . . ?
H35A C35 H35B 108.2 . . ?
C36 C35 H35A 109.7 . . ?
C36 C35 H35B 109.7 . . ?
C35 C36 H36A 109.1 . . ?
C35 C36 H36B 109.1 . . ?
H36A C36 H36B 107.9 . . ?
C37 C36 C35 112.4(5) . . ?
C37 C36 H36A 109.1 . . ?
C37 C36 H36B 109.1 . . ?
C32 C37 C36 122.2(6) . . ?
C38 C37 C32 118.8(6) . . ?
C38 C37 C36 118.9(6) . . ?
C37 C38 H38 119.3 . . ?
C39 C38 C37 121.5(6) . . ?
C39 C38 H38 119.3 . . ?
C38 C39 H39 120.0 . . ?
C38 C39 C40 120.1(6) . . ?
C40 C39 H39 120.0 . . ?
O4 C40 Na2 108.6(4) . . ?
O4 C40 C31 121.0(6) . . ?
O4 C40 C39 119.5(6) . . ?
C31 C40 Na2 71.1(3) . . ?
C31 C40 C39 119.5(6) . . ?
C39 C40 Na2 88.3(4) . . ?
O5 C41 C42 120.2(6) . . ?
O5 C41 C50 121.4(6) . . ?
C42 C41 C50 118.4(6) . . ?
C41 C42 H42 120.3 . . ?
C43 C42 C41 119.5(6) . . ?
C43 C42 H42 120.3 . . ?
C42 C43 H43 118.8 . . ?
C44 C43 C42 122.3(6) . . ?
C44 C43 H43 118.8 . . ?
C43 C44 C45 119.2(6) . . ?
C43 C44 C49 118.1(6) . . ?
C49 C44 C45 122.6(6) . . ?
C44 C45 H45A 108.5 . . ?
C44 C45 H45B 108.5 . . ?
H45A C45 H45B 107.5 . . ?
C46 C45 C44 114.9(6) . . ?
C46 C45 H45A 108.5 . . ?
C46 C45 H45B 108.5 . . ?
C45 C46 H46A 109.8 . . ?
C45 C46 H46B 109.8 . . ?
C45 C46 C47 109.3(6) . . ?
H46A C46 H46B 108.3 . . ?
C47 C46 H46A 109.8 . . ?
C47 C46 H46B 109.8 . . ?
C46 C47 H47A 110.0 . . ?
C46 C47 H47B 110.0 . . ?
H47A C47 H47B 108.4 . . ?
C48 C47 C46 108.6(5) . . ?
C48 C47 H47A 110.0 . . ?
C48 C47 H47B 110.0 . . ?
C47 C48 H48A 108.8 . . ?
C47 C48 H48B 108.8 . . ?
H48A C48 H48B 107.7 . . ?
C49 C48 C47 114.0(5) . . ?
C49 C48 H48A 108.8 . . ?
C49 C48 H48B 108.8 . . ?
C44 C49 C48 118.9(6) . . ?
C44 C49 C50 121.1(5) . . ?
C50 C49 C48 120.0(5) . . ?
C41 C50 C51 118.3(6) . . ?
C49 C50 C41 120.3(5) . . ?
C49 C50 C51 121.4(5) . . ?
C50 C51 Na3 96.7(4) . . ?
C52 C51 Na3 79.6(4) . . ?
C52 C51 C50 119.3(5) . . ?
C60 C51 Na3 92.3(4) . . ?
C60 C51 C50 119.6(5) . . ?
C60 C51 C52 121.1(6) . . ?
C51 C52 C53 120.0(5) . . ?
C57 C52 C51 119.6(6) . . ?
C57 C52 C53 120.3(6) . . ?
C52 C53 H53A 108.7 . . ?
C52 C53 H53B 108.7 . . ?
C52 C53 H53C 108.8 . . ?
C52 C53 H53D 108.8 . . ?
C52 C53 C54 114.2(8) . . ?
C52 C53 C54A 113.7(8) . . ?
H53A C53 H53B 107.6 . . ?
H53C C53 H53D 107.7 . . ?
C54 C53 H53A 108.7 . . ?
C54 C53 H53B 108.7 . . ?
C54A C53 H53C 108.8 . . ?
C54A C53 H53D 108.8 . . ?
C53 C54 H54A 110.0 . . ?
C53 C54 H54B 110.0 . . ?
H54A C54 H54B 108.4 . . ?
C55 C54 C53 108.3(11) . . ?
C55 C54 H54A 110.0 . . ?
C55 C54 H54B 110.0 . . ?
C53 C54A H54C 109.1 . . ?
C53 C54A H54D 109.1 . . ?
H54C C54A H54D 107.8 . . ?
C55A C54A C53 112.6(13) . . ?
C55A C54A H54C 109.1 . . ?
C55A C54A H54D 109.1 . . ?
C54 C55 H55A 109.0 . . ?
C54 C55 H55B 109.0 . . ?
H55A C55 H55B 107.8 . . ?
C56 C55 C54 113.1(12) . . ?
C56 C55 H55A 109.0 . . ?
C56 C55 H55B 109.0 . . ?
C54A C55A H55C 109.5 . . ?
C54A C55A H55D 109.5 . . ?
H55C C55A H55D 108.1 . . ?
C56 C55A C54A 110.8(14) . . ?
C56 C55A H55C 109.5 . . ?
C56 C55A H55D 109.5 . . ?
C55 C56 H56A 108.3 . . ?
C55 C56 H56B 108.3 . . ?
C55 C56 C57 116.0(8) . . ?
C55A C56 H56C 108.6 . . ?
C55A C56 H56D 108.6 . . ?
C55A C56 C57 114.9(9) . . ?
H56A C56 H56B 107.4 . . ?
H56C C56 H56D 107.5 . . ?
C57 C56 H56A 108.3 . . ?
C57 C56 H56B 108.3 . . ?
C57 C56 H56C 108.6 . . ?
C57 C56 H56D 108.6 . . ?
C52 C57 C56 121.2(6) . . ?
C58 C57 C52 117.8(6) . . ?
C58 C57 C56 121.0(6) . . ?
C57 C58 H58 118.7 . . ?
C59 C58 C57 122.6(6) . . ?
C59 C58 H58 118.7 . . ?
C58 C59 H59 119.6 . . ?
C58 C59 C60 120.8(6) . . ?
C60 C59 H59 119.6 . . ?
O6 C60 C51 121.1(5) . . ?
O6 C60 C59 120.9(6) . . ?
C59 C60 C51 118.0(6) . . ?
O7 C61 H61A 109.8 . . ?
O7 C61 H61B 109.8 . . ?
O7 C61 C62 109.2(7) . . ?
H61A C61 H61B 108.3 . . ?
C62 C61 H61A 109.8 . . ?
C62 C61 H61B 109.8 . . ?
C61 C62 H62A 111.2 . . ?
C61 C62 H62B 111.2 . . ?
H62A C62 H62B 109.1 . . ?
C63 C62 C61 102.9(6) . . ?
C63 C62 H62A 111.2 . . ?
C63 C62 H62B 111.2 . . ?
C62 C63 H63A 111.1 . . ?
C62 C63 H63B 111.1 . . ?
C62 C63 C64 103.5(6) . . ?
H63A C63 H63B 109.0 . . ?
C64 C63 H63A 111.1 . . ?
C64 C63 H63B 111.1 . . ?
O7 C64 C63 104.3(6) . . ?
O7 C64 H64A 110.9 . . ?
O7 C64 H64B 110.9 . . ?
C63 C64 H64A 110.9 . . ?
C63 C64 H64B 110.9 . . ?
H64A C64 H64B 108.9 . . ?
O8 C65 H65A 110.5 . . ?
O8 C65 H65B 110.5 . . ?
O8 C65 C66 106.1(6) . . ?
H65A C65 H65B 108.7 . . ?
C66 C65 H65A 110.5 . . ?
C66 C65 H65B 110.5 . . ?
C65 C66 H66A 111.3 . . ?
C65 C66 H66B 111.3 . . ?
C65 C66 C67 102.2(6) . . ?
H66A C66 H66B 109.2 . . ?
C67 C66 H66A 111.3 . . ?
C67 C66 H66B 111.3 . . ?
C66 C67 H67A 111.3 . . ?
C66 C67 H67B 111.3 . . ?
H67A C67 H67B 109.2 . . ?
C68 C67 C66 102.1(6) . . ?
C68 C67 H67A 111.3 . . ?
C68 C67 H67B 111.3 . . ?
O8 C68 C67 107.5(5) . . ?
O8 C68 H68A 110.2 . . ?
O8 C68 H68B 110.2 . . ?
C67 C68 H68A 110.2 . . ?
C67 C68 H68B 110.2 . . ?
H68A C68 H68B 108.5 . . ?
O9 C69 H69A 110.3 . . ?
O9 C69 H69B 110.3 . . ?
O9 C69 C70 107.2(6) . . ?
H69A C69 H69B 108.5 . . ?
C70 C69 H69A 110.3 . . ?
C70 C69 H69B 110.3 . . ?
C69 C70 H70A 111.3 . . ?
C69 C70 H70B 111.3 . . ?
C69 C70 C71 102.2(7) . . ?
H70A C70 H70B 109.2 . . ?
C71 C70 H70A 111.3 . . ?
C71 C70 H70B 111.3 . . ?
C70 C71 H71A 111.4 . . ?
C70 C71 H71B 111.4 . . ?
H71A C71 H71B 109.3 . . ?
C72 C71 C70 101.6(7) . . ?
C72 C71 H71A 111.4 . . ?
C72 C71 H71B 111.4 . . ?
O9 C72 C71 107.8(6) . . ?
O9 C72 H72A 110.1 . . ?
O9 C72 H72B 110.1 . . ?
C71 C72 H72A 110.1 . . ?
C71 C72 H72B 110.1 . . ?
H72A C72 H72B 108.5 . . ?
O10 C73 H73A 110.3 . . ?
O10 C73 H73B 110.3 . . ?
O10 C73 C74 107.0(6) . . ?
H73A C73 H73B 108.6 . . ?
C74 C73 H73A 110.3 . . ?
C74 C73 H73B 110.3 . . ?
C73 C74 H74A 111.2 . . ?
C73 C74 H74B 111.2 . . ?
H74A C74 H74B 109.1 . . ?
C75 C74 C73 102.9(8) . . ?
C75 C74 H74A 111.2 . . ?
C75 C74 H74B 111.2 . . ?
C74 C75 H75A 111.0 . . ?
C74 C75 H75B 111.0 . . ?
C74 C75 C76 103.6(8) . . ?
H75A C75 H75B 109.0 . . ?
C76 C75 H75A 111.0 . . ?
C76 C75 H75B 111.0 . . ?
O10 C76 C75 104.9(6) . . ?
O10 C76 H76A 110.8 . . ?
O10 C76 H76B 110.8 . . ?
C75 C76 H76A 110.8 . . ?
C75 C76 H76B 110.8 . . ?
H76A C76 H76B 108.8 . . ?
O11 C77 H77A 110.7 . . ?
O11 C77 H77B 110.7 . . ?
O11 C77 H77C 109.9 . . ?
O11 C77 H77D 109.9 . . ?
O11 C77 C78 105.3(9) . . ?
O11 C77 C78A 108.7(11) . . ?
H77A C77 H77B 108.8 . . ?
H77C C77 H77D 108.3 . . ?
C78 C77 H77A 110.7 . . ?
C78 C77 H77B 110.7 . . ?
C78A C77 H77C 109.9 . . ?
C78A C77 H77D 109.9 . . ?
C77 C78 H78A 111.2 . . ?
C77 C78 H78B 111.2 . . ?
C77 C78 C79 102.9(9) . . ?
H78A C78 H78B 109.1 . . ?
C79 C78 H78A 111.2 . . ?
C79 C78 H78B 111.2 . . ?
C77 C78A H78C 111.6 . . ?
C77 C78A H78D 111.6 . . ?
C77 C78A C79 100.6(14) . . ?
H78C C78A H78D 109.4 . . ?
C79 C78A H78C 111.6 . . ?
C79 C78A H78D 111.6 . . ?
C78 C79 H79A 111.1 . . ?
C78 C79 H79B 111.1 . . ?
C78A C79 H79C 111.8 . . ?
C78A C79 H79D 111.8 . . ?
H79A C79 H79B 109.1 . . ?
H79C C79 H79D 109.5 . . ?
C80 C79 C78 103.3(7) . . ?
C80 C79 C78A 99.8(11) . . ?
C80 C79 H79A 111.1 . . ?
C80 C79 H79B 111.1 . . ?
C80 C79 H79C 111.8 . . ?
C80 C79 H79D 111.8 . . ?
O11 C80 C79 106.0(6) . . ?
O11 C80 H80A 110.5 . . ?
O11 C80 H80B 110.5 . . ?
C79 C80 H80A 110.5 . . ?
C79 C80 H80B 110.5 . . ?
H80A C80 H80B 108.7 . . ?
O12 C81 H81A 110.3 . . ?
O12 C81 H81B 110.3 . . ?
O12 C81 C82 107.0(7) . . ?
H81A C81 H81B 108.6 . . ?
C82 C81 H81A 110.3 . . ?
C82 C81 H81B 110.3 . . ?
C81 C82 H82A 110.9 . . ?
C81 C82 H82B 110.9 . . ?
C81 C82 C83 104.1(7) . . ?
H82A C82 H82B 108.9 . . ?
C83 C82 H82A 110.9 . . ?
C83 C82 H82B 110.9 . . ?
C82 C83 H83A 111.3 . . ?
C82 C83 H83B 111.3 . . ?
H83A C83 H83B 109.2 . . ?
C84 C83 C82 102.4(7) . . ?
C84 C83 H83A 111.3 . . ?
C84 C83 H83B 111.3 . . ?
O12 C84 C83 104.3(7) . . ?
O12 C84 H84A 110.9 . . ?
O12 C84 H84B 110.9 . . ?
C83 C84 H84A 110.9 . . ?
C83 C84 H84B 110.9 . . ?
H84A C84 H84B 108.9 . . ?
C1D O13 C1A 109.5 . . ?
O13 C1A H1AA 110.4 . . ?
O13 C1A H1AB 110.4 . . ?
O13 C1A C1B 106.4 . . ?
H1AA C1A H1AB 108.6 . . ?
C1B C1A H1AA 110.4 . . ?
C1B C1A H1AB 110.4 . . ?
C1A C1B H1BA 111.5 . . ?
C1A C1B H1BB 111.5 . . ?
C1A C1B C1C 101.5 . . ?
H1BA C1B H1BB 109.3 . . ?
C1C C1B H1BA 111.5 . . ?
C1C C1B H1BB 111.5 . . ?
C1B C1C H1CA 111.5 . . ?
C1B C1C H1CB 111.5 . . ?
H1CA C1C H1CB 109.3 . . ?
C1D C1C C1B 101.5 . . ?
C1D C1C H1CA 111.5 . . ?
C1D C1C H1CB 111.5 . . ?
O13 C1D C1C 106.4 . . ?
O13 C1D H1DA 110.4 . . ?
O13 C1D H1DB 110.4 . . ?
C1C C1D H1DA 110.4 . . ?
C1C C1D H1DB 110.4 . . ?
H1DA C1D H1DB 108.6 . . ?
C1E O14 C1H 109.5 . . ?
O14 C1E H1EA 110.4 . . ?
O14 C1E H1EB 110.4 . . ?
O14 C1E C1F 106.4 . . ?
H1EA C1E H1EB 108.6 . . ?
C1F C1E H1EA 110.4 . . ?
C1F C1E H1EB 110.4 . . ?
C1E C1F H1FA 111.5 . . ?
C1E C1F H1FB 111.5 . . ?
C1E C1F C1G 101.5 . . ?
H1FA C1F H1FB 109.3 . . ?
C1G C1F H1FA 111.5 . . ?
C1G C1F H1FB 111.5 . . ?
C1F C1G H1GA 111.5 . . ?
C1F C1G H1GB 111.5 . . ?
H1GA C1G H1GB 109.3 . . ?
C1H C1G C1F 101.5 . . ?
C1H C1G H1GA 111.5 . . ?
C1H C1G H1GB 111.5 . . ?
O14 C1H C1G 106.4 . . ?
O14 C1H H1HA 110.4 . . ?
O14 C1H H1HB 110.4 . . ?
C1G C1H H1HA 110.4 . . ?
C1G C1H H1HB 110.4 . . ?
H1HA C1H H1HB 108.6 . . ?

loop_
_geom_bond_atom_site_label_1
_geom_bond_atom_site_label_2
_geom_bond_distance
_geom_bond_site_symmetry_2
_geom_bond_publ_flag
La1 Na1 3.590(3) . ?
La1 Na2 3.616(2) . ?
La1 Na3 3.595(2) . ?
La1 O1 2.397(4) . ?
La1 O2 2.443(5) . ?
La1 O3 2.408(5) . ?
La1 O4 2.409(4) . ?
La1 O5 2.405(4) . ?
La1 O6 2.422(5) . ?
La1 C21 3.136(6) . ?
Na1 O1 2.319(5) . ?
Na1 O6 2.232(5) . ?
Na1 O7 2.311(5) . ?
Na1 O8 2.387(6) . ?
Na1 C11 2.895(7) . ?
Na1 C20 2.975(6) . ?
Na2 O2 2.262(5) . ?
Na2 O3 2.333(5) . ?
Na2 O9 2.377(5) . ?
Na2 O10 2.340(5) . ?
Na2 C31 2.896(6) . ?
Na2 C32 3.015(6) . ?
Na2 C40 3.029(6) . ?
Na3 O4 2.246(5) . ?
Na3 O5 2.297(5) . ?
Na3 O11 2.332(5) . ?
Na3 O12 2.360(5) . ?
Na3 C51 3.091(7) . ?
O1 C1 1.342(7) . ?
O2 C12 1.336(8) . ?
O3 C21 1.338(7) . ?
O4 C40 1.339(8) . ?
O5 C41 1.343(8) . ?
O6 C60 1.331(7) . ?
O7 C61 1.425(9) . ?
O7 C64 1.435(8) . ?
O8 C65 1.458(9) . ?
O8 C68 1.432(8) . ?
O9 C69 1.428(9) . ?
O9 C72 1.426(9) . ?
O10 C73 1.429(8) . ?
O10 C76 1.439(9) . ?
O11 C77 1.413(10) . ?
O11 C80 1.414(8) . ?
O12 C81 1.409(9) . ?
O12 C84 1.430(9) . ?
C1 C2 1.411(9) . ?
C1 C10 1.390(9) . ?
C2 H2 0.9300 . ?
C2 C3 1.375(9) . ?
C3 H3 0.9300 . ?
C3 C4 1.376(9) . ?
C4 C5 1.507(8) . ?
C4 C9 1.419(8) . ?
C5 H5A 0.9700 . ?
C5 H5B 0.9700 . ?
C5 C6 1.496(10) . ?
C6 H6A 0.9700 . ?
C6 H6B 0.9700 . ?
C6 C7 1.507(10) . ?
C7 H7A 0.9700 . ?
C7 H7B 0.9700 . ?
C7 C8 1.523(8) . ?
C8 H8A 0.9700 . ?
C8 H8B 0.9700 . ?
C8 C9 1.512(8) . ?
C9 C10 1.413(8) . ?
C10 C11 1.481(8) . ?
C11 C12 1.417(8) . ?
C11 C20 1.422(8) . ?
C12 C13 1.395(9) . ?
C13 H13 0.9300 . ?
C13 C14 1.378(10) . ?
C14 H14 0.9300 . ?
C14 C15 1.382(9) . ?
C15 C16 1.520(9) . ?
C15 C20 1.402(9) . ?
C16 H16A 0.9700 . ?
C16 H16B 0.9700 . ?
C16 C17 1.525(10) . ?
C17 H17A 0.9700 . ?
C17 H17B 0.9700 . ?
C17 C18 1.517(9) . ?
C18 H18A 0.9700 . ?
C18 H18B 0.9700 . ?
C18 C19 1.515(8) . ?
C19 H19A 0.9700 . ?
C19 H19B 0.9700 . ?
C19 C20 1.520(8) . ?
C21 C22 1.401(9) . ?
C21 C30 1.415(8) . ?
C22 H22 0.9300 . ?
C22 C23 1.379(9) . ?
C23 H23 0.9300 . ?
C23 C24 1.397(9) . ?
C24 C25 1.502(9) . ?
C24 C29 1.387(9) . ?
C25 H25A 0.9700 . ?
C25 H25B 0.9700 . ?
C25 C26 1.519(10) . ?
C26 H26A 0.9700 . ?
C26 H26B 0.9700 . ?
C26 C27 1.504(10) . ?
C27 H27A 0.9700 . ?
C27 H27B 0.9700 . ?
C27 C28 1.523(9) . ?
C28 H28A 0.9700 . ?
C28 H28B 0.9700 . ?
C28 C29 1.522(8) . ?
C29 C30 1.414(8) . ?
C30 C31 1.484(8) . ?
C31 C32 1.419(9) . ?
C31 C40 1.395(9) . ?
C32 C33 1.511(8) . ?
C32 C37 1.401(9) . ?
C33 H33A 0.9700 . ?
C33 H33B 0.9700 . ?
C33 C34 1.520(9) . ?
C34 H34A 0.9700 . ?
C34 H34B 0.9700 . ?
C34 C35 1.507(9) . ?
C35 H35A 0.9700 . ?
C35 H35B 0.9700 . ?
C35 C36 1.534(10) . ?
C36 H36A 0.9700 . ?
C36 H36B 0.9700 . ?
C36 C37 1.530(9) . ?
C37 C38 1.392(9) . ?
C38 H38 0.9300 . ?
C38 C39 1.383(9) . ?
C39 H39 0.9300 . ?
C39 C40 1.405(9) . ?
C41 C42 1.407(9) . ?
C41 C50 1.411(9) . ?
C42 H42 0.9300 . ?
C42 C43 1.389(9) . ?
C43 H43 0.9300 . ?
C43 C44 1.386(9) . ?
C44 C45 1.509(9) . ?
C44 C49 1.389(8) . ?
C45 H45A 0.9700 . ?
C45 H45B 0.9700 . ?
C45 C46 1.504(10) . ?
C46 H46A 0.9700 . ?
C46 H46B 0.9700 . ?
C46 C47 1.532(9) . ?
C47 H47A 0.9700 . ?
C47 H47B 0.9700 . ?
C47 C48 1.525(9) . ?
C48 H48A 0.9700 . ?
C48 H48B 0.9700 . ?
C48 C49 1.518(8) . ?
C49 C50 1.392(9) . ?
C50 C51 1.506(8) . ?
C51 C52 1.413(8) . ?
C51 C60 1.401(8) . ?
C52 C53 1.513(8) . ?
C52 C57 1.413(9) . ?
C53 H53A 0.9700 . ?
C53 H53B 0.9700 . ?
C53 H53C 0.9700 . ?
C53 H53D 0.9700 . ?
C53 C54 1.550(13) . ?
C53 C54A 1.530(14) . ?
C54 H54A 0.9700 . ?
C54 H54B 0.9700 . ?
C54 C55 1.523(17) . ?
C54A H54C 0.9700 . ?
C54A H54D 0.9700 . ?
C54A C55A 1.511(18) . ?
C55 H55A 0.9700 . ?
C55 H55B 0.9700 . ?
C55 C56 1.487(15) . ?
C55A H55C 0.9700 . ?
C55A H55D 0.9700 . ?
C55A C56 1.459(17) . ?
C56 H56A 0.9700 . ?
C56 H56B 0.9700 . ?
C56 H56C 0.9700 . ?
C56 H56D 0.9700 . ?
C56 C57 1.494(9) . ?
C57 C58 1.393(10) . ?
C58 H58 0.9300 . ?
C58 C59 1.367(10) . ?
C59 H59 0.9300 . ?
C59 C60 1.401(9) . ?
C61 H61A 0.9700 . ?
C61 H61B 0.9700 . ?
C61 C62 1.508(11) . ?
C62 H62A 0.9700 . ?
C62 H62B 0.9700 . ?
C62 C63 1.500(10) . ?
C63 H63A 0.9700 . ?
C63 H63B 0.9700 . ?
C63 C64 1.520(9) . ?
C64 H64A 0.9700 . ?
C64 H64B 0.9700 . ?
C65 H65A 0.9700 . ?
C65 H65B 0.9700 . ?
C65 C66 1.487(11) . ?
C66 H66A 0.9700 . ?
C66 H66B 0.9700 . ?
C66 C67 1.537(10) . ?
C67 H67A 0.9700 . ?
C67 H67B 0.9700 . ?
C67 C68 1.488(10) . ?
C68 H68A 0.9700 . ?
C68 H68B 0.9700 . ?
C69 H69A 0.9700 . ?
C69 H69B 0.9700 . ?
C69 C70 1.517(11) . ?
C70 H70A 0.9700 . ?
C70 H70B 0.9700 . ?
C70 C71 1.527(12) . ?
C71 H71A 0.9700 . ?
C71 H71B 0.9700 . ?
C71 C72 1.493(11) . ?
C72 H72A 0.9700 . ?
C72 H72B 0.9700 . ?
C73 H73A 0.9700 . ?
C73 H73B 0.9700 . ?
C73 C74 1.480(11) . ?
C74 H74A 0.9700 . ?
C74 H74B 0.9700 . ?
C74 C75 1.460(13) . ?
C75 H75A 0.9700 . ?
C75 H75B 0.9700 . ?
C75 C76 1.522(12) . ?
C76 H76A 0.9700 . ?
C76 H76B 0.9700 . ?
C77 H77A 0.9700 . ?
C77 H77B 0.9700 . ?
C77 H77C 0.9700 . ?
C77 H77D 0.9700 . ?
C77 C78 1.429(15) . ?
C77 C78A 1.48(2) . ?
C78 H78A 0.9700 . ?
C78 H78B 0.9700 . ?
C78 C79 1.541(16) . ?
C78A H78C 0.9700 . ?
C78A H78D 0.9700 . ?
C78A C79 1.54(2) . ?
C79 H79A 0.9700 . ?
C79 H79B 0.9700 . ?
C79 H79C 0.9700 . ?
C79 H79D 0.9700 . ?
C79 C80 1.509(11) . ?
C80 H80A 0.9700 . ?
C80 H80B 0.9700 . ?
C81 H81A 0.9700 . ?
C81 H81B 0.9700 . ?
C81 C82 1.527(11) . ?
C82 H82A 0.9700 . ?
C82 H82B 0.9700 . ?
C82 C83 1.531(12) . ?
C83 H83A 0.9700 . ?
C83 H83B 0.9700 . ?
C83 C84 1.514(12) . ?
C84 H84A 0.9700 . ?
C84 H84B 0.9700 . ?
O13 C1A 1.4432 . ?
O13 C1D 1.4431 . ?
C1A H1AA 0.9700 . ?
C1A H1AB 0.9700 . ?
C1A C1B 1.5353 . ?
C1B H1BA 0.9700 . ?
C1B H1BB 0.9700 . ?
C1B C1C 1.5387 . ?
C1C H1CA 0.9700 . ?
C1C H1CB 0.9700 . ?
C1C C1D 1.5355 . ?
C1D H1DA 0.9700 . ?
C1D H1DB 0.9700 . ?
O14 C1E 1.4430 . ?
O14 C1H 1.4435 . ?
C1E H1EA 0.9700 . ?
C1E H1EB 0.9700 . ?
C1E C1F 1.5350 . ?
C1F H1FA 0.9700 . ?
C1F H1FB 0.9700 . ?
C1F C1G 1.5385 . ?
C1G H1GA 0.9700 . ?
C1G H1GB 0.9700 . ?
C1G C1H 1.5344 . ?
C1H H1HA 0.9700 . ?
C1H H1HB 0.9700 . ?

loop_
_exptl_oxdiff_crystal_face_indexfrac_h
_exptl_oxdiff_crystal_face_indexfrac_k
_exptl_oxdiff_crystal_face_indexfrac_l
_exptl_oxdiff_crystal_face_x
_exptl_oxdiff_crystal_face_y
_exptl_oxdiff_crystal_face_z
-5.6669 25.5663 -10.7616 0.6081 0.7937 0.0187
-23.4506 28.2757 -4.9583 0.5066 0.6599 -0.5548
29.0251 -3.2292 -10.0807 0.1965 0.2587 0.9458
-32.8881 -20.6586 -2.8078 0.6624 -0.6286 -0.4076
-10.5244 17.6481 12.4857 -0.6248 0.1483 -0.7666
19.1369 -33.2878 1.9842 -0.2644 -0.7511 0.6050
39.7681 1.7905 1.7127 -0.6331 0.2225 0.7414
-11.4576 -1.3552 14.0946 -0.6447 -0.3518 -0.6787
-18.9231 -16.6018 11.3003 -0.3388 -0.7137 -0.6131
17.2870 31.3509 5.6119 -0.6472 0.7569 -0.0911
